data_7017403
loop_
_publ_author_name
'Izod, Keith'
'Watson, James M.'
'Clegg, William'
'Harrington, Ross W.'

_publ_section_title
;
 Synthesis, structures and stabilities of thioanisole-functionalised
 phosphido-borane complexes of the alkali metals.
;
_journal_issue 44
_journal_name_full 'Dalton transactions (Cambridge, England : 2003)'
_journal_page_first 11712
_journal_page_last 11718
_journal_paper_doi 10.1039/c1dt11368b
_journal_volume 40
_journal_year 2011
_chemical_formula_moiety 'C36 H74 B2 Li2 O2 P2 S2 Si4'
_chemical_formula_sum 'C36 H74 B2 Li2 O2 P2 S2 Si4'
_chemical_formula_weight 812.87
_chemical_name_systematic
;
?
;
_space_group_IT_number 14
_symmetry_cell_setting monoclinic
_symmetry_space_group_name_Hall '-P 2ybc'
_symmetry_space_group_name_H-M 'P 1 21/c 1'
_atom_sites_solution_hydrogens mixed
_atom_sites_solution_primary direct
_atom_sites_solution_secondary difmap
_audit_creation_method SHELXL-97
_cell_angle_alpha 90.00
_cell_angle_beta 103.733(4)
_cell_angle_gamma 90.00
_cell_formula_units_Z 2
_cell_length_a 13.4504(5)
_cell_length_b 16.2605(5)
_cell_length_c 11.2638(4)
_cell_measurement_reflns_used 7105
_cell_measurement_temperature 150(2)
_cell_measurement_theta_max 29.45
_cell_measurement_theta_min 2.94
_cell_volume 2393.08(15)
_computing_cell_refinement
;
CrysAlisPro, Oxford Diffraction Ltd.,
Version 1.171.33.34d (release 27-02-2009 CrysAlis171 .NET)
(compiled Feb 27 2009,15:38:38)
;
_computing_data_collection
;
CrysAlisPro, Oxford Diffraction Ltd.,
Version 1.171.33.34d (release 27-02-2009 CrysAlis171 .NET)
(compiled Feb 27 2009,15:38:38)
;
_computing_data_reduction
;
CrysAlisPro, Oxford Diffraction Ltd.,
Version 1.171.33.34d (release 27-02-2009 CrysAlis171 .NET)
(compiled Feb 27 2009,15:38:38)
;
_computing_molecular_graphics 'Bruker SHELXTL'
_computing_publication_material 'Bruker SHELXTL and local programs'
_computing_structure_refinement 'Bruker SHELXTL'
_computing_structure_solution 'Bruker SHELXTL'
_diffrn_ambient_temperature 150(2)
_diffrn_detector_area_resol_mean 10.3968
_diffrn_measured_fraction_theta_full 0.999
_diffrn_measured_fraction_theta_max 0.870
_diffrn_measurement_device_type 'Oxford Diffraction Gemini A Ultra diffractometer'
_diffrn_measurement_method 'thick-slice \w scans'
_diffrn_radiation_monochromator none
_diffrn_radiation_source 'sealed tube with Enhance optics'
_diffrn_radiation_type MoK\a
_diffrn_radiation_wavelength 0.71073
_diffrn_reflns_av_R_equivalents 0.0312
_diffrn_reflns_av_sigmaI/netI 0.0535
_diffrn_reflns_limit_h_max 16
_diffrn_reflns_limit_h_min -18
_diffrn_reflns_limit_k_max 22
_diffrn_reflns_limit_k_min -19
_diffrn_reflns_limit_l_max 15
_diffrn_reflns_limit_l_min -9
_diffrn_reflns_number 15640
_diffrn_reflns_theta_full 26.00
_diffrn_reflns_theta_max 29.52
_diffrn_reflns_theta_min 2.95
_exptl_absorpt_coefficient_mu 0.306
_exptl_absorpt_correction_T_max 0.914
_exptl_absorpt_correction_T_min 0.908
_exptl_absorpt_correction_type multi-scan
_exptl_absorpt_process_details
;
CrysAlisPro, Oxford Diffraction Ltd.,
Version 1.171.33.34d (release 27-02-2009 CrysAlis171 .NET)
(compiled Feb 27 2009,15:38:38)
Empirical absorption correction using spherical harmonics,
implemented in SCALE3 ABSPACK scaling algorithm.
;
_exptl_crystal_colour colourless
_exptl_crystal_density_diffrn 1.128
_exptl_crystal_density_method 'not measured'
_exptl_crystal_description block
_exptl_crystal_F_000 880
_exptl_crystal_size_max 0.32
_exptl_crystal_size_mid 0.30
_exptl_crystal_size_min 0.30
_refine_diff_density_max 0.611
_refine_diff_density_min -0.370
_refine_diff_density_rms 0.047
_refine_ls_extinction_method none
_refine_ls_goodness_of_fit_ref 0.914
_refine_ls_hydrogen_treatment mixed
_refine_ls_matrix_type full
_refine_ls_number_parameters 245
_refine_ls_number_reflns 5823
_refine_ls_number_restraints 0
_refine_ls_restrained_S_all 0.914
_refine_ls_R_factor_all 0.0539
_refine_ls_R_factor_gt 0.0324
_refine_ls_shift/su_max 0.001
_refine_ls_shift/su_mean 0.000
_refine_ls_structure_factor_coef Fsqd
_refine_ls_weighting_details 'calc w=1/[\s^2^(Fo^2^)+(0.0404P)^2^+0.0000P] where P=(Fo^2^+2Fc^2^)/3'
_refine_ls_weighting_scheme calc
_refine_ls_wR_factor_gt 0.0723
_refine_ls_wR_factor_ref 0.0755
_reflns_number_gt 4054
_reflns_number_total 5823
_reflns_threshold_expression I>2\s(I)
_cod_data_source_file c1dt11368b.txt
_cod_data_source_block ki397_compound_10
_cod_original_cell_volume 2393.08(14)
_cod_original_sg_symbol_H-M 'P 21/c'
_cod_database_code 7017403
_computing_special_details
;
TITL ki397 in P2(1)/c
CELL 0.71073 13.4504 16.2605 11.2638 90.0000 103.733 90.0000
ZERR 2.00 0.0005 0.0005 0.0004 0.0000 0.004 0.0000
LATT 1
SYMM -x, y+1/2,-z+1/2
SFAC C H O S Si Li B P
UNIT 72 148 4 4 8 4 4 4

REM colourless block
SIZE 0.32 0.30 0.30
TEMP -123

L.S. 8
ACTA 52
BOND $H
EQIV $1 -x+1, -y+1, -z+1
BIND LI H1A_$1
BIND LI H1B_$1
FREE LI B_$1
FREE B LI_$1
BIND H1A LI_$1
BIND H1B LI_$1
FMAP 2
PLAN 10

REM EXTI 0.000000
WGHT 0.040400
FVAR 2.85744
P 8 0.686417 0.533735 0.555606 11.00000 0.01758 0.01354 =
0.01600 0.00064 0.00411 -0.00028
S 4 0.578705 0.671164 0.686702 11.00000 0.02861 0.02567 =
0.03153 -0.01102 0.01379 -0.00699
SI1 5 0.900415 0.488698 0.725528 11.00000 0.02002 0.02593 =
0.02142 0.00103 -0.00007 0.00226
SI2 5 0.782814 0.364208 0.525002 11.00000 0.03178 0.01599 =
0.02267 -0.00125 0.00471 0.00448
O 3 0.607358 0.476186 0.860216 11.00000 0.03366 0.03179 =
0.01519 0.00259 0.00154 -0.00888
B 7 0.608583 0.530930 0.384662 11.00000 0.02167 0.02029 =
0.01811 0.00069 0.00142 -0.00218
H1A 2 0.541629 0.576179 0.378290 11.00000 0.02332
H1B 2 0.576693 0.466876 0.362423 11.00000 0.02040
H1C 2 0.656754 0.552544 0.320431 11.00000 0.03252
LI 6 0.565871 0.511258 0.693894 11.00000 0.02457 0.02977 =
0.01836 0.00256 0.00409 -0.00354
C1 1 0.808587 0.475557 0.570916 11.00000 0.01974 0.01737 =
0.01864 0.00186 0.00602 0.00240
AFIX 13
H1 2 0.843252 0.500045 0.509925 11.00000 -1.20000
AFIX 0
C2 1 1.033549 0.474881 0.705496 11.00000 0.02271 0.05981 =
0.05163 0.00331 0.00374 0.00441
AFIX 137
H2A 2 1.082721 0.484993 0.783492 11.00000 -1.50000
H2B 2 1.045786 0.513841 0.644118 11.00000 -1.50000
H2C 2 1.041881 0.418573 0.678384 11.00000 -1.50000
AFIX 0
C3 1 0.873157 0.413643 0.839793 11.00000 0.04696 0.03564 =
0.02230 0.00435 0.00382 0.00474
AFIX 137
H3A 2 0.912119 0.429027 0.921788 11.00000 -1.50000
H3B 2 0.893245 0.358306 0.820087 11.00000 -1.50000
H3C 2 0.799838 0.414304 0.837323 11.00000 -1.50000
AFIX 0
C4 1 0.900564 0.591847 0.799110 11.00000 0.03982 0.03143 =
0.02649 -0.00504 -0.00820 -0.00285
AFIX 137
H4A 2 0.947227 0.590911 0.880441 11.00000 -1.50000
H4B 2 0.831236 0.604997 0.806700 11.00000 -1.50000
H4C 2 0.923305 0.633670 0.748736 11.00000 -1.50000
AFIX 0
C5 1 0.751849 0.351753 0.355711 11.00000 0.05867 0.03316 =
0.02844 -0.00965 0.00709 0.00709
AFIX 137
H5A 2 0.735636 0.294009 0.334765 11.00000 -1.50000
H5B 2 0.810860 0.368535 0.324512 11.00000 -1.50000
H5C 2 0.692767 0.386165 0.318838 11.00000 -1.50000
AFIX 0
C6 1 0.897857 0.296524 0.578704 11.00000 0.05432 0.03383 =
0.05140 -0.00870 0.00369 0.02073
AFIX 137
H6A 2 0.881014 0.240181 0.550004 11.00000 -1.50000
H6B 2 0.918147 0.297031 0.668213 11.00000 -1.50000
H6C 2 0.954442 0.317041 0.545916 11.00000 -1.50000
AFIX 0
C7 1 0.675886 0.323362 0.586172 11.00000 0.04938 0.02043 =
0.04069 0.00149 0.01078 -0.00707
AFIX 137
H7A 2 0.667396 0.264492 0.567947 11.00000 -1.50000
H7B 2 0.612548 0.352438 0.547969 11.00000 -1.50000
H7C 2 0.691338 0.331621 0.674852 11.00000 -1.50000
AFIX 0
C8 1 0.729942 0.641732 0.567707 11.00000 0.01824 0.01473 =
0.01658 0.00168 -0.00033 0.00032
C9 1 0.807529 0.668208 0.513755 11.00000 0.02541 0.01935 =
0.03214 0.00290 0.01070 0.00234
AFIX 43
H9 2 0.834791 0.630782 0.464966 11.00000 -1.20000
AFIX 0
C10 1 0.846017 0.747636 0.529313 11.00000 0.02595 0.02315 =
0.04629 0.00819 0.01396 -0.00166
AFIX 43
H10 2 0.899107 0.764177 0.491917 11.00000 -1.20000
AFIX 0
C11 1 0.806474 0.802348 0.599581 11.00000 0.03119 0.01487 =
0.04349 0.00255 0.00415 -0.00594
AFIX 43
H11 2 0.834524 0.856087 0.613575 11.00000 -1.20000
AFIX 0
C12 1 0.726601 0.779624 0.649611 11.00000 0.02782 0.01808 =
0.02783 -0.00369 0.00346 0.00033
AFIX 43
H12 2 0.698295 0.818301 0.695604 11.00000 -1.20000
AFIX 0
C13 1 0.687150 0.700139 0.633034 11.00000 0.01785 0.01814 =
0.01766 0.00083 0.00009 0.00027
C14 1 0.582472 0.736156 0.815864 11.00000 0.04425 0.02670 =
0.03153 -0.00874 0.01802 -0.00077
AFIX 137
H14A 2 0.572941 0.793515 0.788853 11.00000 -1.50000
H14B 2 0.648845 0.730223 0.874288 11.00000 -1.50000
H14C 2 0.527696 0.720328 0.855202 11.00000 -1.50000
AFIX 0
C15 1 0.672738 0.523708 0.956144 11.00000 0.02932 0.03601 =
0.02181 -0.00197 0.00339 -0.00925
AFIX 23
H15A 2 0.636096 0.572784 0.975744 11.00000 -1.20000
H15B 2 0.734851 0.541990 0.930889 11.00000 -1.20000
AFIX 0
C16 1 0.700913 0.467178 1.065321 11.00000 0.02800 0.04590 =
0.02008 -0.00084 0.00158 0.00185
AFIX 23
H16A 2 0.714446 0.498400 1.142961 11.00000 -1.20000
H16B 2 0.761547 0.433296 1.062870 11.00000 -1.20000
AFIX 0
C17 1 0.605107 0.414718 1.049352 11.00000 0.03784 0.02801 =
0.02038 0.00439 0.00791 0.00399
AFIX 23
H17A 2 0.620398 0.361296 1.091933 11.00000 -1.20000
H17B 2 0.551436 0.443425 1.080306 11.00000 -1.20000
AFIX 0
C18 1 0.573037 0.403249 0.912419 11.00000 0.04194 0.02640 =
0.02078 0.00296 0.00522 -0.00514
AFIX 23
H18A 2 0.605332 0.353467 0.887560 11.00000 -1.20000
H18B 2 0.497772 0.397578 0.885127 11.00000 -1.20000

HKLF 4

REM ki397 in P2(1)/c
REM R1 = 0.0324 for 4054 Fo > 4sig(Fo) and 0.0539 for all 5823 data
REM 245 parameters refined using 0 restraints

END
;

loop_
_symmetry_equiv_pos_as_xyz
'x, y, z'
'-x, y+1/2, -z+1/2'
'-x, -y, -z'
'x, -y-1/2, z-1/2'

loop_
_atom_site_label
_atom_site_type_symbol
_atom_site_fract_x
_atom_site_fract_y
_atom_site_fract_z
_atom_site_U_iso_or_equiv
_atom_site_adp_type
_atom_site_occupancy
_atom_site_symmetry_multiplicity
_atom_site_calc_flag
_atom_site_refinement_flags
P P 0.68642(3) 0.53374(2) 0.55561(3) 0.01568(9) Uani 1 1 d .
S S 0.57870(3) 0.67116(2) 0.68670(4) 0.02749(11) Uani 1 1 d .
Si1 Si 0.90042(3) 0.48870(2) 0.72553(4) 0.02329(11) Uani 1 1 d .
Si2 Si 0.78281(3) 0.36421(2) 0.52500(4) 0.02378(11) Uani 1 1 d .
O O 0.60736(8) 0.47619(6) 0.86022(9) 0.0276(2) Uani 1 1 d .
B B 0.60858(13) 0.53093(10) 0.38466(16) 0.0206(4) Uani 1 1 d .
H1A H 0.5416(11) 0.5762(8) 0.3783(14) 0.023(4) Uiso 1 1 d .
H1B H 0.5767(11) 0.4669(8) 0.3624(14) 0.020(4) Uiso 1 1 d .
H1C H 0.6568(12) 0.5525(9) 0.3204(16) 0.033(4) Uiso 1 1 d .
Li Li 0.56587(19) 0.51126(15) 0.6939(2) 0.0244(5) Uani 1 1 d .
C1 C 0.80859(10) 0.47556(8) 0.57092(14) 0.0183(3) Uani 1 1 d .
H1 H 0.8433 0.5000 0.5099 0.022 Uiso 1 1 calc R
C2 C 1.03355(13) 0.47488(12) 0.7055(2) 0.0456(5) Uani 1 1 d .
H2A H 1.0827 0.4850 0.7835 0.068 Uiso 1 1 calc R
H2B H 1.0458 0.5138 0.6441 0.068 Uiso 1 1 calc R
H2C H 1.0419 0.4186 0.6784 0.068 Uiso 1 1 calc R
C3 C 0.87316(14) 0.41364(10) 0.83979(16) 0.0357(4) Uani 1 1 d .
H3A H 0.9121 0.4290 0.9218 0.054 Uiso 1 1 calc R
H3B H 0.8932 0.3583 0.8201 0.054 Uiso 1 1 calc R
H3C H 0.7998 0.4143 0.8373 0.054 Uiso 1 1 calc R
C4 C 0.90056(13) 0.59185(9) 0.79911(16) 0.0353(4) Uani 1 1 d .
H4A H 0.9472 0.5909 0.8804 0.053 Uiso 1 1 calc R
H4B H 0.8312 0.6050 0.8067 0.053 Uiso 1 1 calc R
H4C H 0.9233 0.6337 0.7487 0.053 Uiso 1 1 calc R
C5 C 0.75185(15) 0.35175(10) 0.35571(16) 0.0406(4) Uani 1 1 d .
H5A H 0.7356 0.2940 0.3348 0.061 Uiso 1 1 calc R
H5B H 0.8109 0.3685 0.3245 0.061 Uiso 1 1 calc R
H5C H 0.6928 0.3862 0.3188 0.061 Uiso 1 1 calc R
C6 C 0.89786(15) 0.29652(10) 0.5787(2) 0.0480(5) Uani 1 1 d .
H6A H 0.8810 0.2402 0.5500 0.072 Uiso 1 1 calc R
H6B H 0.9181 0.2970 0.6682 0.072 Uiso 1 1 calc R
H6C H 0.9544 0.3170 0.5459 0.072 Uiso 1 1 calc R
C7 C 0.67589(13) 0.32336(9) 0.58617(18) 0.0368(4) Uani 1 1 d .
H7A H 0.6674 0.2645 0.5679 0.055 Uiso 1 1 calc R
H7B H 0.6125 0.3524 0.5480 0.055 Uiso 1 1 calc R
H7C H 0.6913 0.3316 0.6749 0.055 Uiso 1 1 calc R
C8 C 0.72994(10) 0.64173(8) 0.56771(13) 0.0173(3) Uani 1 1 d .
C9 C 0.80753(11) 0.66821(8) 0.51376(15) 0.0250(3) Uani 1 1 d .
H9 H 0.8348 0.6308 0.4650 0.030 Uiso 1 1 calc R
C10 C 0.84602(12) 0.74764(9) 0.52931(17) 0.0309(4) Uani 1 1 d .
H10 H 0.8991 0.7642 0.4919 0.037 Uiso 1 1 calc R
C11 C 0.80647(12) 0.80235(9) 0.59958(17) 0.0306(4) Uani 1 1 d .
H11 H 0.8345 0.8561 0.6136 0.037 Uiso 1 1 calc R
C12 C 0.72660(12) 0.77962(8) 0.64961(15) 0.0251(3) Uani 1 1 d .
H12 H 0.6983 0.8183 0.6956 0.030 Uiso 1 1 calc R
C13 C 0.68715(10) 0.70014(8) 0.63303(14) 0.0186(3) Uani 1 1 d .
C14 C 0.58247(13) 0.73616(9) 0.81586(16) 0.0326(4) Uani 1 1 d .
H14A H 0.5729 0.7935 0.7889 0.049 Uiso 1 1 calc R
H14B H 0.6488 0.7302 0.8743 0.049 Uiso 1 1 calc R
H14C H 0.5277 0.7203 0.8552 0.049 Uiso 1 1 calc R
C15 C 0.67274(12) 0.52371(10) 0.95614(15) 0.0295(4) Uani 1 1 d .
H15A H 0.6361 0.5728 0.9757 0.035 Uiso 1 1 calc R
H15B H 0.7349 0.5420 0.9309 0.035 Uiso 1 1 calc R
C16 C 0.70091(12) 0.46718(10) 1.06532(15) 0.0320(4) Uani 1 1 d .
H16A H 0.7144 0.4984 1.1430 0.038 Uiso 1 1 calc R
H16B H 0.7615 0.4333 1.0629 0.038 Uiso 1 1 calc R
C17 C 0.60511(12) 0.41472(9) 1.04935(15) 0.0286(4) Uani 1 1 d .
H17A H 0.6204 0.3613 1.0919 0.034 Uiso 1 1 calc R
H17B H 0.5514 0.4434 1.0803 0.034 Uiso 1 1 calc R
C18 C 0.57304(13) 0.40325(9) 0.91242(15) 0.0301(4) Uani 1 1 d .
H18A H 0.6053 0.3535 0.8876 0.036 Uiso 1 1 calc R
H18B H 0.4978 0.3976 0.8851 0.036 Uiso 1 1 calc R

loop_
_atom_site_aniso_label
_atom_site_aniso_U_11
_atom_site_aniso_U_22
_atom_site_aniso_U_33
_atom_site_aniso_U_23
_atom_site_aniso_U_13
_atom_site_aniso_U_12
P 0.01758(18) 0.01354(17) 0.0160(2) 0.00064(14) 0.00411(15) -0.00028(13)
S 0.0286(2) 0.0257(2) 0.0315(2) -0.01102(17) 0.01379(18) -0.00699(16)
Si1 0.0200(2) 0.0259(2) 0.0214(2) 0.00103(17) -0.00007(18) 0.00226(17)
Si2 0.0318(2) 0.0160(2) 0.0227(2) -0.00125(16) 0.00471(19) 0.00448(17)
O 0.0337(6) 0.0318(6) 0.0152(6) 0.0026(5) 0.0015(5) -0.0089(5)
B 0.0217(8) 0.0203(8) 0.0181(9) 0.0007(7) 0.0014(7) -0.0022(7)
Li 0.0246(13) 0.0298(13) 0.0184(14) 0.0026(11) 0.0041(11) -0.0035(10)
C1 0.0197(7) 0.0174(7) 0.0186(8) 0.0019(6) 0.0060(6) 0.0024(6)
C2 0.0227(9) 0.0598(12) 0.0516(13) 0.0033(10) 0.0037(9) 0.0044(8)
C3 0.0470(11) 0.0356(9) 0.0223(10) 0.0043(7) 0.0038(8) 0.0047(8)
C4 0.0398(10) 0.0314(9) 0.0265(10) -0.0050(7) -0.0082(8) -0.0029(7)
C5 0.0587(12) 0.0332(9) 0.0284(10) -0.0097(8) 0.0071(9) 0.0071(8)
C6 0.0543(12) 0.0338(10) 0.0514(14) -0.0087(9) 0.0037(10) 0.0207(8)
C7 0.0494(11) 0.0204(8) 0.0407(11) 0.0015(7) 0.0108(9) -0.0071(7)
C8 0.0182(7) 0.0147(6) 0.0166(8) 0.0017(6) -0.0003(6) 0.0003(5)
C9 0.0254(8) 0.0194(7) 0.0321(10) 0.0029(6) 0.0107(7) 0.0023(6)
C10 0.0260(8) 0.0231(8) 0.0463(11) 0.0082(7) 0.0140(8) -0.0017(6)
C11 0.0312(9) 0.0149(7) 0.0435(11) 0.0025(7) 0.0041(8) -0.0059(6)
C12 0.0278(8) 0.0181(7) 0.0278(9) -0.0037(6) 0.0035(7) 0.0003(6)
C13 0.0178(7) 0.0181(7) 0.0177(8) 0.0008(6) 0.0001(6) 0.0003(5)
C14 0.0443(10) 0.0267(8) 0.0315(10) -0.0087(7) 0.0180(8) -0.0008(7)
C15 0.0293(9) 0.0360(9) 0.0218(9) -0.0020(7) 0.0034(7) -0.0093(7)
C16 0.0280(9) 0.0459(10) 0.0201(9) -0.0008(7) 0.0016(7) 0.0018(7)
C17 0.0378(9) 0.0280(8) 0.0204(9) 0.0044(7) 0.0079(7) 0.0040(7)
C18 0.0419(10) 0.0264(8) 0.0208(9) 0.0030(7) 0.0052(8) -0.0051(7)

loop_
_atom_type_symbol
_atom_type_description
_atom_type_scat_dispersion_real
_atom_type_scat_dispersion_imag
_atom_type_scat_source
C C 0.0033 0.0016 'International Tables Vol C Tables 4.2.6.8 and 6.1.1.4'
H H 0.0000 0.0000 'International Tables Vol C Tables 4.2.6.8 and 6.1.1.4'
O O 0.0106 0.0060 'International Tables Vol C Tables 4.2.6.8 and 6.1.1.4'
S S 0.1246 0.1234 'International Tables Vol C Tables 4.2.6.8 and 6.1.1.4'
Si Si 0.0817 0.0704 'International Tables Vol C Tables 4.2.6.8 and 6.1.1.4'
Li Li -0.0003 0.0001 'International Tables Vol C Tables 4.2.6.8 and 6.1.1.4'
B B 0.0013 0.0007 'International Tables Vol C Tables 4.2.6.8 and 6.1.1.4'
P P 0.1023 0.0942 'International Tables Vol C Tables 4.2.6.8 and 6.1.1.4'

loop_
_geom_angle_atom_site_label_1
_geom_angle_atom_site_label_2
_geom_angle_atom_site_label_3
_geom_angle
_geom_angle_site_symmetry_1
_geom_angle_site_symmetry_3
B P Li 109.30(8) . .
B P C1 109.36(7) . .
B P C8 100.40(7) . .
Li P C1 123.28(7) . .
Li P C8 109.31(7) . .
C1 P C8 102.61(6) . .
Li S C13 109.99(7) . .
Li S C14 123.56(8) . .
C13 S C14 104.71(7) . .
C1 Si1 C2 108.04(8) . .
C1 Si1 C3 111.56(7) . .
C1 Si1 C4 116.15(7) . .
C2 Si1 C3 110.73(9) . .
C2 Si1 C4 105.11(9) . .
C3 Si1 C4 105.05(8) . .
C1 Si2 C5 111.44(7) . .
C1 Si2 C6 112.91(8) . .
C1 Si2 C7 110.38(7) . .
C5 Si2 C6 103.46(9) . .
C5 Si2 C7 109.62(9) . .
C6 Si2 C7 108.79(9) . .
Li O C15 123.92(12) . .
Li O C18 126.58(11) . .
C15 O C18 109.31(11) . .
P B H1A 105.9(8) . .
P B H1B 108.9(8) . .
P B H1C 111.5(8) . .
H1A B H1B 108.9(10) . .
H1A B H1C 108.6(11) . .
H1B B H1C 112.8(11) . .
P Li S 77.28(7) . .
P Li O 124.52(12) . .
P Li H1A 110.5(4) . 3_666
P Li H1B 120.7(5) . 3_666
S Li O 108.78(11) . .
S Li H1A 136.4(4) . 3_666
S Li H1B 82.7(4) . 3_666
O Li H1A 101.3(4) . 3_666
O Li H1B 114.8(5) . 3_666
H1A Li H1B 55.9(6) 3_666 3_666
P C1 Si1 113.28(7) . .
P C1 Si2 111.05(7) . .
P C1 H1 106.2 . .
Si1 C1 Si2 113.37(7) . .
Si1 C1 H1 106.2 . .
Si2 C1 H1 106.2 . .
Si1 C2 H2A 109.5 . .
Si1 C2 H2B 109.5 . .
Si1 C2 H2C 109.5 . .
H2A C2 H2B 109.5 . .
H2A C2 H2C 109.5 . .
H2B C2 H2C 109.5 . .
Si1 C3 H3A 109.5 . .
Si1 C3 H3B 109.5 . .
Si1 C3 H3C 109.5 . .
H3A C3 H3B 109.5 . .
H3A C3 H3C 109.5 . .
H3B C3 H3C 109.5 . .
Si1 C4 H4A 109.5 . .
Si1 C4 H4B 109.5 . .
Si1 C4 H4C 109.5 . .
H4A C4 H4B 109.5 . .
H4A C4 H4C 109.5 . .
H4B C4 H4C 109.5 . .
Si2 C5 H5A 109.5 . .
Si2 C5 H5B 109.5 . .
Si2 C5 H5C 109.5 . .
H5A C5 H5B 109.5 . .
H5A C5 H5C 109.5 . .
H5B C5 H5C 109.5 . .
Si2 C6 H6A 109.5 . .
Si2 C6 H6B 109.5 . .
Si2 C6 H6C 109.5 . .
H6A C6 H6B 109.5 . .
H6A C6 H6C 109.5 . .
H6B C6 H6C 109.5 . .
Si2 C7 H7A 109.5 . .
Si2 C7 H7B 109.5 . .
Si2 C7 H7C 109.5 . .
H7A C7 H7B 109.5 . .
H7A C7 H7C 109.5 . .
H7B C7 H7C 109.5 . .
P C8 C9 121.23(11) . .
P C8 C13 121.29(10) . .
C9 C8 C13 117.47(12) . .
C8 C9 H9 119.1 . .
C8 C9 C10 121.86(14) . .
H9 C9 C10 119.1 . .
C9 C10 H10 120.3 . .
C9 C10 C11 119.35(14) . .
H10 C10 C11 120.3 . .
C10 C11 H11 119.8 . .
C10 C11 C12 120.44(13) . .
H11 C11 C12 119.8 . .
C11 C12 H12 119.9 . .
C11 C12 C13 120.24(14) . .
H12 C12 C13 119.9 . .
S C13 C8 118.16(10) . .
S C13 C12 121.32(11) . .
C8 C13 C12 120.45(13) . .
S C14 H14A 109.5 . .
S C14 H14B 109.5 . .
S C14 H14C 109.5 . .
H14A C14 H14B 109.5 . .
H14A C14 H14C 109.5 . .
H14B C14 H14C 109.5 . .
O C15 H15A 110.6 . .
O C15 H15B 110.6 . .
O C15 C16 105.91(12) . .
H15A C15 H15B 108.7 . .
H15A C15 C16 110.6 . .
H15B C15 C16 110.6 . .
C15 C16 H16A 111.4 . .
C15 C16 H16B 111.4 . .
C15 C16 C17 101.74(12) . .
H16A C16 H16B 109.3 . .
H16A C16 C17 111.4 . .
H16B C16 C17 111.4 . .
C16 C17 H17A 111.2 . .
C16 C17 H17B 111.2 . .
C16 C17 C18 102.63(13) . .
H17A C17 H17B 109.2 . .
H17A C17 C18 111.2 . .
H17B C17 C18 111.2 . .
O C18 C17 105.80(12) . .
O C18 H18A 110.6 . .
O C18 H18B 110.6 . .
C17 C18 H18A 110.6 . .
C17 C18 H18B 110.6 . .
H18A C18 H18B 108.7 . .

loop_
_geom_bond_atom_site_label_1
_geom_bond_atom_site_label_2
_geom_bond_distance
_geom_bond_site_symmetry_2
P B 1.9617(18) .
P Li 2.527(3) .
P C1 1.8682(14) .
P C8 1.8459(13) .
S Li 2.608(2) .
S C13 1.7702(15) .
S C14 1.7891(16) .
Si1 C1 1.8928(15) .
Si1 C2 1.8708(18) .
Si1 C3 1.8720(17) .
Si1 C4 1.8707(16) .
Si2 C1 1.8923(14) .
Si2 C5 1.8637(18) .
Si2 C6 1.8781(17) .
Si2 C7 1.8587(18) .
O Li 1.910(3) .
O C15 1.4446(18) .
O C18 1.4472(18) .
B H1A 1.152(14) .
B H1B 1.132(14) .
B H1C 1.135(17) .
Li H1A 2.053(14) 3_666
Li H1B 1.905(14) 3_666
C1 H1 1.000 .
C2 H2A 0.980 .
C2 H2B 0.980 .
C2 H2C 0.980 .
C3 H3A 0.980 .
C3 H3B 0.980 .
C3 H3C 0.980 .
C4 H4A 0.980 .
C4 H4B 0.980 .
C4 H4C 0.980 .
C5 H5A 0.980 .
C5 H5B 0.980 .
C5 H5C 0.980 .
C6 H6A 0.980 .
C6 H6B 0.980 .
C6 H6C 0.980 .
C7 H7A 0.980 .
C7 H7B 0.980 .
C7 H7C 0.980 .
C8 C9 1.395(2) .
C8 C13 1.4056(19) .
C9 H9 0.950 .
C9 C10 1.387(2) .
C10 H10 0.950 .
C10 C11 1.379(2) .
C11 H11 0.950 .
C11 C12 1.377(2) .
C12 H12 0.950 .
C12 C13 1.3928(19) .
C14 H14A 0.980 .
C14 H14B 0.980 .
C14 H14C 0.980 .
C15 H15A 0.990 .
C15 H15B 0.990 .
C15 C16 1.510(2) .
C16 H16A 0.990 .
C16 H16B 0.990 .
C16 C17 1.520(2) .
C17 H17A 0.990 .
C17 H17B 0.990 .
C17 C18 1.511(2) .
C18 H18A 0.990 .
C18 H18B 0.990 .
